data_4342491
loop_
_publ_author_name
'Rajput, Gunjan'
'Yadav, Manoj Kumar'
'Drew, Michael G. B.'
'Singh, Nanhai'

_publ_section_title
;
 Impact of Ligand Framework on the Crystal Structures and Luminescent
 Properties of Cu(I) and Ag(I) Clusters and a Coordination Polymer Derived
 from Thiolate/Iodide/dppm Ligands.
;
_journal_issue 6
_journal_name_full 'Inorganic chemistry'
_journal_page_first 2572
_journal_page_last 2579
_journal_paper_doi 10.1021/ic502688h
_journal_volume 54
_journal_year 2015
_chemical_formula_sum 'C79 H74 Ag6 Cl2 N6 S18'
_chemical_formula_weight 2402.64
_chemical_name_systematic
;
 ?
;
_space_group_IT_number 2
_symmetry_cell_setting triclinic
_symmetry_space_group_name_Hall '-P 1'
_symmetry_space_group_name_H-M 'P -1'
_atom_sites_solution_hydrogens geom
_atom_sites_solution_primary direct
_atom_sites_solution_secondary difmap
_audit_creation_method SHELXL-97
_cell_angle_alpha 75.609(5)
_cell_angle_beta 74.558(5)
_cell_angle_gamma 74.791(5)
_cell_formula_units_Z 1
_cell_length_a 11.1675(7)
_cell_length_b 13.9647(9)
_cell_length_c 16.3081(10)
_cell_measurement_reflns_used 17660
_cell_measurement_temperature 293(2)
_cell_measurement_theta_max 27.50
_cell_measurement_theta_min 3.28
_cell_volume 2321.5(3)
_computing_cell_refinement 'Crysalis, Oxford Diffraction'
_computing_data_collection 'Crysalis, Oxford Diffraction'
_computing_data_reduction 'Crysalis, Oxford Diffraction'
_computing_molecular_graphics PLATON(Spek,2004)
_computing_structure_refinement 'SHELXL-97 (Sheldrick, 1997)'
_computing_structure_solution 'SHELXS-97 (Sheldrick, 1997)'
_diffrn_ambient_temperature 293(2)
_diffrn_measured_fraction_theta_full 0.953
_diffrn_measured_fraction_theta_max 0.953
_diffrn_measurement_device 'Oxford Diffaction X-Calibur System'
_diffrn_measurement_method '321 frames, counting time 10 s.'
_diffrn_radiation_monochromator graphite
_diffrn_radiation_source 'fine-focus sealed tube'
_diffrn_radiation_type MoK\a
_diffrn_radiation_wavelength 0.71073
_diffrn_reflns_av_R_equivalents 0.0420
_diffrn_reflns_av_sigmaI/netI 0.0969
_diffrn_reflns_limit_h_max 14
_diffrn_reflns_limit_h_min -14
_diffrn_reflns_limit_k_max 17
_diffrn_reflns_limit_k_min -15
_diffrn_reflns_limit_l_max 17
_diffrn_reflns_limit_l_min -21
_diffrn_reflns_number 17660
_diffrn_reflns_theta_full 27.50
_diffrn_reflns_theta_max 27.50
_diffrn_reflns_theta_min 3.28
_diffrn_standards_decay_% n/a
_diffrn_standards_interval_count n/a
_diffrn_standards_interval_time n/a
_diffrn_standards_number n/a
_exptl_absorpt_coefficient_mu 1.747
_exptl_absorpt_correction_T_max 1.000
_exptl_absorpt_correction_T_min 0.923
_exptl_absorpt_correction_type empirical
_exptl_absorpt_process_details 'ABSPACK, Oxford Diffraction Ltd'
_exptl_crystal_colour black
_exptl_crystal_density_diffrn 1.719
_exptl_crystal_density_method 'not measured'
_exptl_crystal_description needle
_exptl_crystal_F_000 1194
_exptl_crystal_size_max 0.19
_exptl_crystal_size_mid 0.03
_exptl_crystal_size_min 0.03
_refine_diff_density_max 2.235
_refine_diff_density_min -1.202
_refine_diff_density_rms 0.175
_refine_ls_extinction_method none
_refine_ls_goodness_of_fit_ref 0.982
_refine_ls_hydrogen_treatment constr
_refine_ls_matrix_type full
_refine_ls_number_parameters 502
_refine_ls_number_reflns 10159
_refine_ls_number_restraints 2
_refine_ls_restrained_S_all 0.982
_refine_ls_R_factor_all 0.1521
_refine_ls_R_factor_gt 0.0791
_refine_ls_shift/su_max 0.000
_refine_ls_shift/su_mean 0.000
_refine_ls_structure_factor_coef Fsqd
_refine_ls_weighting_details 'calc w=1/[\s^2^(Fo^2^)+(0.1426P)^2^+0.0000P] where P=(Fo^2^+2Fc^2^)/3'
_refine_ls_weighting_scheme calc
_refine_ls_wR_factor_gt 0.2187
_refine_ls_wR_factor_ref 0.2587
_reflns_number_gt 5248
_reflns_number_total 10159
_reflns_threshold_expression >2sigma(I)
_cod_data_source_file ic502688h_si_002.cif
_cod_data_source_block 1
_cod_depositor_comments 'Adding full bibliography for 4342490--4342492.cif.'
_cod_original_sg_symbol_H-M P-1
_cod_database_code 4342491

loop_
_symmetry_equiv_pos_as_xyz
'x, y, z'
'-x, -y, -z'

loop_
_atom_site_label
_atom_site_type_symbol
_atom_site_fract_x
_atom_site_fract_y
_atom_site_fract_z
_atom_site_U_iso_or_equiv
_atom_site_adp_type
_atom_site_occupancy
_atom_site_symmetry_multiplicity
_atom_site_calc_flag
_atom_site_refinement_flags
_atom_site_disorder_assembly
_atom_site_disorder_group
Ag1 Ag 0.49819(7) 0.54669(6) 0.33212(5) 0.0525(2) Uani 1 1 d . . .
Ag2 Ag 0.71184(8) 0.42578(6) 0.41415(6) 0.0578(3) Uani 1 1 d . . .
Ag3 Ag 0.54253(7) 0.65132(6) 0.45893(5) 0.0585(3) Uani 1 1 d . . .
S11 S 0.4492(2) 0.37291(16) 0.38501(15) 0.0428(5) Uani 1 1 d . . .
S13 S 0.7307(2) 0.2817(2) 0.34667(19) 0.0590(7) Uani 1 1 d . . .
C12 C 0.5793(8) 0.2818(6) 0.3459(5) 0.0383(19) Uani 1 1 d . . .
N14 N 0.5565(6) 0.2120(5) 0.3120(5) 0.0404(17) Uani 1 1 d . . .
C21 C 0.6578(9) 0.1311(7) 0.2805(6) 0.051(2) Uani 1 1 d . A .
H21A H 0.7376 0.1536 0.2620 0.062 Uiso 1 1 calc R . .
H21B H 0.6399 0.1157 0.2307 0.062 Uiso 1 1 calc R . .
C22 C 0.6700(9) 0.0383(7) 0.3486(7) 0.052(2) Uani 1 1 d . . .
S23 S 0.7108(8) 0.0331(4) 0.4390(4) 0.107(3) Uani 0.511(14) 1 d P A 1
C23 C 0.7108(8) 0.0331(4) 0.4390(4) 0.107(3) Uani 0.489(14) 1 d P A 2
H23 H 0.7327 0.0826 0.4578 0.128 Uiso 0.489(14) 1 calc PR A 2
C24 C 0.7029(16) -0.0748(13) 0.4835(11) 0.115(6) Uani 1 1 d . . .
H24 H 0.7072 -0.0985 0.5415 0.138 Uiso 1 1 calc R A 2
C25 C 0.6897(12) -0.1332(9) 0.4356(14) 0.112(7) Uani 1 1 d . A .
H25 H 0.6907 -0.2018 0.4553 0.135 Uiso 1 1 calc R B 2
C26 C 0.6712(6) -0.0732(5) 0.3374(5) 0.101(3) Uani 0.511(14) 1 d P A 2
H26 H 0.6639 -0.0964 0.2906 0.121 Uiso 0.511(14) 1 calc PR A 2
S26 S 0.6712(6) -0.0732(5) 0.3374(5) 0.101(3) Uani 0.489(14) 1 d P A 1
C31 C 0.4313(9) 0.2154(7) 0.2974(7) 0.052(2) Uani 1 1 d . . .
H31A H 0.3668 0.2593 0.3323 0.062 Uiso 1 1 calc R . .
H31B H 0.4132 0.1482 0.3155 0.062 Uiso 1 1 calc R . .
C32 C 0.4264(9) 0.2542(7) 0.2027(6) 0.049(2) Uani 1 1 d . . .
C33 C 0.4964(10) 0.3226(8) 0.1474(6) 0.057(3) Uani 1 1 d . . .
H33 H 0.5517 0.3459 0.1678 0.068 Uiso 1 1 calc R . .
C34 C 0.4848(14) 0.3547(12) 0.0659(11) 0.105(5) Uani 1 1 d . . .
H34 H 0.5331 0.3995 0.0287 0.126 Uiso 1 1 calc R . .
C35 C 0.4038(15) 0.3228(13) 0.0373(9) 0.095(5) Uani 1 1 d . . .
H35 H 0.3963 0.3475 -0.0200 0.113 Uiso 1 1 calc R . .
C36 C 0.3343(13) 0.2588(12) 0.0851(10) 0.089(4) Uani 1 1 d . . .
H36 H 0.2797 0.2385 0.0618 0.107 Uiso 1 1 calc R . .
C37 C 0.3423(10) 0.2233(9) 0.1664(8) 0.068(3) Uani 1 1 d . . .
H37 H 0.2929 0.1778 0.2007 0.081 Uiso 1 1 calc R . .
S41 S 0.7616(2) 0.59617(17) 0.36525(15) 0.0425(5) Uani 1 1 d . . .
S43 S 0.6469(3) 0.6223(2) 0.21053(17) 0.0625(8) Uani 1 1 d . . .
C42 C 0.7529(8) 0.6474(7) 0.2575(6) 0.041(2) Uani 1 1 d . . .
N44 N 0.8316(7) 0.7061(6) 0.2113(5) 0.0460(18) Uani 1 1 d . . .
C51 C 0.8348(10) 0.7514(7) 0.1170(6) 0.052(2) Uani 1 1 d . . .
H51A H 0.9226 0.7457 0.0858 0.063 Uiso 1 1 calc R . .
H51B H 0.7957 0.7127 0.0937 0.063 Uiso 1 1 calc R . .
C52 C 0.7679(11) 0.8602(9) 0.1014(7) 0.066(3) Uani 1 1 d . . .
C53 C 0.8307(16) 0.9414(10) 0.0799(8) 0.079(4) Uani 1 1 d . . .
H53 H 0.9165 0.9374 0.0756 0.095 Uiso 1 1 calc R . .
C54 C 0.747(3) 1.020(3) 0.0678(15) 0.181(14) Uani 1 1 d . . .
H54 H 0.7705 1.0823 0.0459 0.218 Uiso 1 1 calc R . .
C55 C 0.627(3) 1.0166(14) 0.0855(11) 0.166(12) Uani 1 1 d . . .
H55 H 0.5601 1.0725 0.0827 0.199 Uiso 1 1 calc R . .
S56 S 0.6117(4) 0.8936(4) 0.1144(3) 0.1230(16) Uani 1 1 d . . .
C61 C 0.9191(9) 0.7357(7) 0.2474(7) 0.051(2) Uani 1 1 d . . .
H61A H 0.9024 0.7119 0.3097 0.061 Uiso 1 1 calc R . .
H61B H 0.9045 0.8089 0.2365 0.061 Uiso 1 1 calc R . .
C62 C 1.0593(9) 0.6927(8) 0.2082(6) 0.054(3) Uani 1 1 d . . .
C63 C 1.1481(11) 0.7547(11) 0.1891(9) 0.085(4) Uani 1 1 d . . .
H63 H 1.1226 0.8229 0.1923 0.102 Uiso 1 1 calc R . .
C64 C 1.2755(13) 0.7097(16) 0.1652(11) 0.112(6) Uani 1 1 d . . .
H64 H 1.3373 0.7476 0.1537 0.135 Uiso 1 1 calc R . .
C65 C 1.3114(13) 0.6092(13) 0.1584(10) 0.093(4) Uani 1 1 d . . .
H65 H 1.3965 0.5809 0.1388 0.112 Uiso 1 1 calc R . .
C66 C 1.2277(13) 0.5548(12) 0.1790(11) 0.100(5) Uani 1 1 d . . .
H66 H 1.2540 0.4862 0.1778 0.120 Uiso 1 1 calc R . .
C67 C 1.1060(12) 0.5932(10) 0.2018(9) 0.080(4) Uani 1 1 d . . .
H67 H 1.0488 0.5510 0.2142 0.096 Uiso 1 1 calc R . .
N74 N 0.1626(7) 0.8120(6) 0.4027(5) 0.0465(18) Uani 1 1 d . . .
S71 S 0.2919(2) 0.62285(18) 0.42405(16) 0.0485(6) Uani 1 1 d . . .
S73 S 0.4052(2) 0.8072(2) 0.3883(2) 0.0615(7) Uani 1 1 d . . .
C72 C 0.2792(9) 0.7547(7) 0.4038(6) 0.048(2) Uani 1 1 d . . .
C81 C 0.0520(9) 0.7669(8) 0.4101(7) 0.057(3) Uani 1 1 d . . .
H81A H 0.0790 0.7127 0.3774 0.068 Uiso 1 1 calc R . .
H81B H -0.0129 0.8180 0.3853 0.068 Uiso 1 1 calc R . .
C82 C -0.0044(5) 0.7247(4) 0.5057(4) 0.062(3) Uani 1 1 d G . .
C83 C 0.0005(5) 0.7737(4) 0.5688(3) 0.049(2) Uani 1 1 d G . .
H83 H 0.0392 0.8289 0.5532 0.058 Uiso 1 1 calc R . .
C84 C -0.0526(7) 0.7403(6) 0.6553(3) 0.180(13) Uani 1 1 d G . .
H84 H -0.0493 0.7731 0.6976 0.216 Uiso 1 1 calc R . .
C85 C -0.1105(6) 0.6578(6) 0.6787(4) 0.111(6) Uani 1 1 d G . .
H85 H -0.1460 0.6354 0.7366 0.133 Uiso 1 1 calc R . .
C86 C -0.1153(6) 0.6087(5) 0.6155(5) 0.111(6) Uani 1 1 d G . .
H86 H -0.1541 0.5535 0.6312 0.133 Uiso 1 1 calc R . .
C87 C -0.0623(6) 0.6422(4) 0.5290(5) 0.072(3) Uani 1 1 d G . .
H87 H -0.0655 0.6094 0.4868 0.087 Uiso 1 1 calc R . .
C91 C 0.1349(8) 0.9213(5) 0.3977(5) 0.057(3) Uani 1 1 d G . .
H91A H 0.2010 0.9402 0.4148 0.069 Uiso 1 1 calc R . .
H91B H 0.0545 0.9422 0.4363 0.069 Uiso 1 1 calc R . .
C92 C 0.1285(10) 0.9746(8) 0.3006(7) 0.056(3) Uani 1 1 d . . .
S93 S 0.2584(6) 0.9660(5) 0.2212(4) 0.150(2) Uani 1 1 d . . .
C94 C 0.190(2) 1.0318(15) 0.1423(9) 0.127(7) Uani 1 1 d . . .
H94 H 0.2309 1.0401 0.0842 0.152 Uiso 1 1 calc R . .
C95 C 0.063(3) 1.0737(12) 0.171(2) 0.183(14) Uani 1 1 d . . .
H95 H 0.0098 1.1181 0.1368 0.219 Uiso 1 1 calc R . .
C96 C 0.0243(11) 1.0353(10) 0.2698(10) 0.093(5) Uani 1 1 d . . .
H96 H -0.0571 1.0507 0.3034 0.112 Uiso 1 1 calc R . .
C1 C -0.1380(17) 0.4078(18) 0.1068(17) 0.21(3) Uani 0.50 1 d PD . .
H1A H -0.1849 0.3987 0.1666 0.247 Uiso 0.50 1 calc PR . .
H1B H -0.1680 0.4764 0.0782 0.247 Uiso 0.50 1 calc PR . .
Cl1 Cl 0.0234(8) 0.3870(8) 0.1033(5) 0.117(3) Uani 0.50 1 d PD . .
Cl2 Cl -0.1614(6) 0.3228(8) 0.0552(5) 0.112(3) Uani 0.50 1 d PD . .

loop_
_atom_site_aniso_label
_atom_site_aniso_U_11
_atom_site_aniso_U_22
_atom_site_aniso_U_33
_atom_site_aniso_U_23
_atom_site_aniso_U_13
_atom_site_aniso_U_12
Ag1 0.0489(4) 0.0518(5) 0.0591(5) -0.0115(4) -0.0138(4) -0.0117(3)
Ag2 0.0652(5) 0.0503(5) 0.0655(6) -0.0060(4) -0.0294(4) -0.0147(4)
Ag3 0.0529(5) 0.0727(6) 0.0503(5) -0.0211(4) -0.0158(4) -0.0004(4)
S11 0.0442(12) 0.0385(12) 0.0458(14) -0.0147(10) -0.0108(10) -0.0015(10)
S13 0.0412(13) 0.0652(17) 0.077(2) -0.0303(14) -0.0145(12) -0.0038(12)
C12 0.047(5) 0.036(5) 0.032(5) -0.001(4) -0.009(4) -0.012(4)
N14 0.042(4) 0.037(4) 0.044(4) -0.020(3) -0.011(3) 0.001(3)
C21 0.057(6) 0.052(6) 0.045(6) -0.021(5) -0.006(4) -0.003(5)
C22 0.060(6) 0.033(5) 0.068(7) -0.027(5) -0.010(5) -0.002(4)
S23 0.183(7) 0.067(4) 0.074(4) -0.011(3) -0.041(4) -0.023(4)
C23 0.183(7) 0.067(4) 0.074(4) -0.011(3) -0.041(4) -0.023(4)
C24 0.144(15) 0.124(14) 0.082(11) 0.039(10) -0.050(10) -0.067(12)
C25 0.066(8) 0.037(7) 0.21(2) 0.008(9) -0.021(10) -0.016(6)
C26 0.109(5) 0.085(5) 0.131(6) -0.042(4) -0.039(4) -0.027(3)
S26 0.109(5) 0.085(5) 0.131(6) -0.042(4) -0.039(4) -0.027(3)
C31 0.053(6) 0.052(6) 0.055(6) -0.020(5) -0.010(5) -0.012(5)
C32 0.066(6) 0.047(5) 0.041(5) -0.018(4) -0.022(5) -0.006(5)
C33 0.067(6) 0.080(7) 0.031(5) -0.006(5) -0.008(5) -0.034(6)
C34 0.095(11) 0.107(12) 0.102(13) 0.015(9) -0.014(9) -0.045(9)
C35 0.099(11) 0.131(13) 0.052(8) -0.025(8) -0.039(8) 0.007(10)
C36 0.074(9) 0.127(13) 0.077(10) -0.030(9) -0.024(8) -0.022(9)
C37 0.056(7) 0.089(8) 0.067(8) -0.021(6) -0.018(6) -0.020(6)
S41 0.0457(12) 0.0472(13) 0.0360(12) -0.0028(10) -0.0122(10) -0.0135(10)
S43 0.0609(16) 0.100(2) 0.0396(14) -0.0072(14) -0.0147(12) -0.0400(15)
C42 0.047(5) 0.048(5) 0.034(5) -0.016(4) -0.014(4) -0.006(4)
N44 0.040(4) 0.067(5) 0.034(4) -0.009(4) -0.003(3) -0.022(4)
C51 0.061(6) 0.054(6) 0.042(6) -0.007(4) -0.011(5) -0.016(5)
C52 0.073(7) 0.064(7) 0.052(7) -0.008(5) 0.000(5) -0.012(6)
C53 0.112(11) 0.069(9) 0.050(8) 0.010(6) -0.023(7) -0.019(8)
C54 0.28(4) 0.24(3) 0.072(14) -0.017(18) -0.01(2) -0.17(3)
C55 0.28(3) 0.086(13) 0.069(12) -0.032(10) -0.046(16) 0.094(16)
S56 0.113(3) 0.142(4) 0.107(3) -0.035(3) -0.046(3) 0.018(3)
C61 0.061(6) 0.042(5) 0.053(6) -0.007(4) -0.015(5) -0.016(5)
C62 0.041(5) 0.073(7) 0.045(6) -0.002(5) -0.005(4) -0.019(5)
C63 0.062(7) 0.120(11) 0.081(9) -0.036(8) 0.019(6) -0.050(7)
C64 0.056(8) 0.185(19) 0.111(13) -0.052(12) 0.019(8) -0.065(10)
C65 0.056(8) 0.119(13) 0.083(10) -0.015(9) -0.005(7) 0.002(8)
C66 0.058(8) 0.090(10) 0.120(13) -0.003(9) 0.007(8) -0.006(8)
C67 0.065(8) 0.069(8) 0.103(11) -0.011(7) -0.010(7) -0.025(7)
N74 0.039(4) 0.056(5) 0.043(5) -0.013(4) -0.007(3) -0.005(4)
S71 0.0508(14) 0.0455(13) 0.0448(14) -0.0110(10) -0.0068(10) -0.0040(11)
S73 0.0512(15) 0.0561(16) 0.079(2) -0.0106(14) -0.0203(13) -0.0109(12)
C72 0.057(6) 0.045(5) 0.040(5) -0.013(4) -0.023(4) 0.010(4)
C81 0.056(6) 0.069(7) 0.046(6) -0.006(5) -0.016(5) -0.015(5)
C82 0.032(5) 0.069(7) 0.074(8) -0.002(6) -0.016(5) 0.000(5)
C83 0.040(5) 0.069(7) 0.041(5) -0.020(5) -0.022(4) 0.003(5)
C84 0.079(11) 0.087(12) 0.42(4) -0.072(18) -0.132(19) 0.006(9)
C85 0.081(10) 0.131(14) 0.129(14) -0.059(12) -0.055(9) 0.027(9)
C86 0.056(8) 0.122(13) 0.114(13) 0.043(11) -0.009(8) -0.019(8)
C87 0.056(7) 0.058(7) 0.096(10) 0.003(6) -0.026(6) -0.006(6)
C91 0.051(6) 0.047(6) 0.073(8) -0.020(5) -0.009(5) -0.005(5)
C92 0.063(6) 0.057(6) 0.052(6) -0.005(5) -0.014(5) -0.019(5)
S93 0.181(6) 0.145(5) 0.124(5) -0.017(4) -0.033(4) -0.039(4)
C94 0.23(2) 0.146(16) 0.046(8) 0.013(9) -0.042(11) -0.121(17)
C95 0.20(2) 0.053(10) 0.34(4) 0.013(15) -0.21(3) -0.011(12)
C96 0.048(7) 0.083(9) 0.115(12) 0.008(9) -0.022(7) 0.024(6)
C1 0.24(4) 0.068(19) 0.13(3) 0.014(19) 0.15(3) 0.05(2)
Cl1 0.117(6) 0.166(8) 0.090(6) -0.005(5) -0.043(5) -0.064(6)
Cl2 0.059(4) 0.199(9) 0.082(5) -0.042(6) -0.001(3) -0.034(5)

loop_
_atom_type_symbol
_atom_type_description
_atom_type_scat_dispersion_real
_atom_type_scat_dispersion_imag
_atom_type_scat_source
C C 0.0033 0.0016 'International Tables Vol C Tables 4.2.6.8 and 6.1.1.4'
H H 0.0000 0.0000 'International Tables Vol C Tables 4.2.6.8 and 6.1.1.4'
N N 0.0061 0.0033 'International Tables Vol C Tables 4.2.6.8 and 6.1.1.4'
S S 0.1246 0.1234 'International Tables Vol C Tables 4.2.6.8 and 6.1.1.4'
Ag Ag -0.8971 1.1015 'International Tables Vol C Tables 4.2.6.8 and 6.1.1.4'
Cl Cl 0.1484 0.1585 'International Tables Vol C Tables 4.2.6.8 and 6.1.1.4'

loop_
_geom_angle_atom_site_label_1
_geom_angle_atom_site_label_2
_geom_angle_atom_site_label_3
_geom_angle
_geom_angle_site_symmetry_1
_geom_angle_site_symmetry_3
S43 Ag1 S11 134.51(10) . .
S43 Ag1 S71 131.93(10) . .
S11 Ag1 S71 91.24(8) . .
S43 Ag1 Ag2 90.27(7) . .
S11 Ag1 Ag2 75.62(6) . .
S71 Ag1 Ag2 120.06(6) . .
S43 Ag1 Ag3 93.81(7) . .
S11 Ag1 Ag3 119.01(6) . .
S71 Ag1 Ag3 68.47(6) . .
Ag2 Ag1 Ag3 68.44(3) . .
S13 Ag2 S41 136.46(10) . .
S13 Ag2 S71 113.84(9) . 2_666
S41 Ag2 S71 106.35(8) . 2_666
S13 Ag2 Ag1 91.92(7) . .
S41 Ag2 Ag1 76.61(6) . .
S71 Ag2 Ag1 126.55(6) 2_666 .
S13 Ag2 Ag3 83.37(7) . 2_666
S41 Ag2 Ag3 131.19(6) . 2_666
S71 Ag2 Ag3 63.47(6) 2_666 2_666
Ag1 Ag2 Ag3 75.01(3) . 2_666
S13 Ag2 Ag3 147.73(7) . .
S41 Ag2 Ag3 49.01(6) . .
S71 Ag2 Ag3 84.81(6) 2_666 .
Ag1 Ag2 Ag3 56.46(2) . .
Ag3 Ag2 Ag3 82.18(3) 2_666 .
S11 Ag3 S73 120.57(9) 2_666 .
S11 Ag3 S41 111.81(8) 2_666 .
S73 Ag3 S41 114.73(9) . .
S11 Ag3 Ag1 141.88(6) 2_666 .
S73 Ag3 Ag1 85.76(7) . .
S41 Ag3 Ag1 74.62(6) . .
S11 Ag3 Ag2 69.71(6) 2_666 2_666
S73 Ag3 Ag2 90.74(7) . 2_666
S41 Ag3 Ag2 144.82(6) . 2_666
Ag1 Ag3 Ag2 84.10(3) . 2_666
S11 Ag3 Ag2 100.46(6) 2_666 .
S73 Ag3 Ag2 138.40(8) . .
S41 Ag3 Ag2 47.01(5) . .
Ag1 Ag3 Ag2 55.10(2) . .
Ag2 Ag3 Ag2 97.82(3) 2_666 .
C12 S11 Ag3 103.2(3) . 2_666
C12 S11 Ag1 110.4(3) . .
Ag3 S11 Ag1 99.11(8) 2_666 .
C12 S13 Ag2 104.5(3) . .
N14 C12 S13 119.6(6) . .
N14 C12 S11 117.8(6) . .
S13 C12 S11 122.6(5) . .
C12 N14 C31 122.9(7) . .
C12 N14 C21 121.9(7) . .
C31 N14 C21 115.0(7) . .
N14 C21 C22 111.5(8) . .
N14 C21 H21A 109.3 . .
C22 C21 H21A 109.3 . .
N14 C21 H21B 109.3 . .
C22 C21 H21B 109.3 . .
H21A C21 H21B 108.0 . .
C21 C22 C26 125.4(8) . .
C21 C22 C23 123.2(7) . .
C26 C22 C23 110.5(7) . .
C24 C23 C22 100.5(8) . .
C24 C23 H23 129.8 . .
C22 C23 H23 129.8 . .
C25 C24 C23 116.3(13) . .
C25 C24 H24 121.9 . .
C23 C24 H24 121.9 . .
C24 C25 C26 113.8(10) . .
C24 C25 H25 123.1 . .
C26 C25 H25 123.1 . .
C22 C26 C25 97.4(8) . .
C22 C26 H26 131.3 . .
C25 C26 H26 131.3 . .
N14 C31 C32 111.1(8) . .
N14 C31 H31A 109.4 . .
C32 C31 H31A 109.4 . .
N14 C31 H31B 109.4 . .
C32 C31 H31B 109.4 . .
H31A C31 H31B 108.0 . .
C33 C32 C37 116.2(9) . .
C33 C32 C31 123.7(8) . .
C37 C32 C31 120.0(9) . .
C34 C33 C32 120.2(11) . .
C34 C33 H33 119.9 . .
C32 C33 H33 119.9 . .
C33 C34 C35 119.8(13) . .
C33 C34 H34 120.1 . .
C35 C34 H34 120.1 . .
C36 C35 C34 123.7(14) . .
C36 C35 H35 118.1 . .
C34 C35 H35 118.1 . .
C37 C36 C35 119.4(13) . .
C37 C36 H36 120.3 . .
C35 C36 H36 120.3 . .
C36 C37 C32 120.6(12) . .
C36 C37 H37 119.7 . .
C32 C37 H37 119.7 . .
C42 S41 Ag2 112.9(3) . .
C42 S41 Ag3 107.5(3) . .
Ag2 S41 Ag3 83.98(7) . .
C42 S43 Ag1 104.4(3) . .
N44 C42 S43 119.7(7) . .
N44 C42 S41 118.3(6) . .
S43 C42 S41 122.0(5) . .
C42 N44 C61 123.1(8) . .
C42 N44 C51 122.5(7) . .
C61 N44 C51 114.4(7) . .
C52 C51 N44 113.5(8) . .
C52 C51 H51A 108.9 . .
N44 C51 H51A 108.9 . .
C52 C51 H51B 108.9 . .
N44 C51 H51B 108.9 . .
H51A C51 H51B 107.7 . .
C53 C52 C51 123.4(11) . .
C53 C52 S56 114.9(10) . .
C51 C52 S56 121.6(9) . .
C54 C53 C52 105.8(18) . .
C54 C53 H53 127.1 . .
C52 C53 H53 127.1 . .
C53 C54 C55 121(3) . .
C53 C54 H54 119.5 . .
C55 C54 H54 119.5 . .
C54 C55 S56 109.7(19) . .
C54 C55 H55 125.1 . .
S56 C55 H55 125.1 . .
C52 S56 C55 88.0(10) . .
N44 C61 C62 112.2(8) . .
N44 C61 H61A 109.2 . .
C62 C61 H61A 109.2 . .
N44 C61 H61B 109.2 . .
C62 C61 H61B 109.2 . .
H61A C61 H61B 107.9 . .
C67 C62 C63 117.2(10) . .
C67 C62 C61 123.5(9) . .
C63 C62 C61 118.6(10) . .
C64 C63 C62 117.1(14) . .
C64 C63 H63 121.4 . .
C62 C63 H63 121.4 . .
C65 C64 C63 120.7(13) . .
C65 C64 H64 119.7 . .
C63 C64 H64 119.7 . .
C66 C65 C64 120.1(13) . .
C66 C65 H65 120.0 . .
C64 C65 H65 120.0 . .
C65 C66 C67 121.9(15) . .
C65 C66 H66 119.1 . .
C67 C66 H66 119.1 . .
C66 C67 C62 122.9(12) . .
C66 C67 H67 118.5 . .
C62 C67 H67 118.5 . .
C72 N74 C91 122.3(8) . .
C72 N74 C81 121.6(8) . .
C91 N74 C81 116.0(7) . .
C72 S71 Ag1 108.1(3) . .
C72 S71 Ag2 102.1(3) . 2_666
Ag1 S71 Ag2 113.26(9) . 2_666
C72 S73 Ag3 95.9(3) . .
N74 C72 S73 121.2(7) . .
N74 C72 S71 116.3(7) . .
S73 C72 S71 122.6(5) . .
N74 C81 C82 111.3(7) . .
N74 C81 H81A 109.4 . .
C82 C81 H81A 109.4 . .
N74 C81 H81B 109.4 . .
C82 C81 H81B 109.4 . .
H81A C81 H81B 108.0 . .
C83 C82 C87 120.0 . .
C83 C82 C81 118.1(5) . .
C87 C82 C81 121.9(5) . .
C84 C83 C82 120.0 . .
C84 C83 H83 120.0 . .
C82 C83 H83 120.0 . .
C83 C84 C85 120.0 . .
C83 C84 H84 120.0 . .
C85 C84 H84 120.0 . .
C86 C85 C84 120.0 . .
C86 C85 H85 120.0 . .
C84 C85 H85 120.0 . .
C87 C86 C85 120.0 . .
C87 C86 H86 120.0 . .
C85 C86 H86 120.0 . .
C86 C87 C82 120.0 . .
C86 C87 H87 120.0 . .
C82 C87 H87 120.0 . .
N74 C91 C92 108.0(8) . .
N74 C91 H91A 110.1 . .
C92 C91 H91A 110.1 . .
N74 C91 H91B 110.1 . .
C92 C91 H91B 110.1 . .
H91A C91 H91B 108.4 . .
C96 C92 C91 127.8(10) . .
C96 C92 S93 111.2(9) . .
C91 C92 S93 121.0(7) . .
C94 S93 C92 96.8(9) . .
C95 C94 S93 112.6(16) . .
C95 C94 H94 123.7 . .
S93 C94 H94 123.7 . .
C94 C95 C96 109.2(13) . .
C94 C95 H95 125.4 . .
C96 C95 H95 125.4 . .
C92 C96 C95 109.9(12) . .
C92 C96 H96 125.0 . .
C95 C96 H96 125.0 . .
Cl2 C1 Cl1 108.4(10) . .
Cl2 C1 H1A 110.0 . .
Cl1 C1 H1A 110.0 . .
Cl2 C1 H1B 110.0 . .
Cl1 C1 H1B 110.0 . .
H1A C1 H1B 108.4 . .

loop_
_geom_bond_atom_site_label_1
_geom_bond_atom_site_label_2
_geom_bond_distance
_geom_bond_site_symmetry_2
Ag1 S43 2.435(3) .
Ag1 S11 2.517(2) .
Ag1 S71 2.521(2) .
Ag1 Ag2 2.9659(10) .
Ag1 Ag3 3.0139(11) .
Ag2 S13 2.462(3) .
Ag2 S41 2.474(2) .
Ag2 S71 2.548(3) 2_666
Ag2 Ag3 3.2983(12) 2_666
Ag2 Ag3 3.3632(11) .
Ag3 S11 2.506(2) 2_666
Ag3 S73 2.522(3) .
Ag3 S41 2.553(2) .
Ag3 Ag2 3.2983(12) 2_666
S11 C12 1.754(9) .
S11 Ag3 2.506(2) 2_666
S13 C12 1.695(9) .
C12 N14 1.338(10) .
N14 C31 1.466(11) .
N14 C21 1.459(11) .
C21 C22 1.485(13) .
C21 H21A 0.9700 .
C21 H21B 0.9700 .
C22 C26 1.608(10) .
C22 C23 1.634(12) .
C23 C24 1.516(16) .
C23 H23 0.9300 .
C24 C25 1.32(2) .
C24 H24 0.9300 .
C25 C26 1.65(2) .
C25 H25 0.9300 .
C26 H26 0.9300 .
C31 C32 1.516(13) .
C31 H31A 0.9700 .
C31 H31B 0.9700 .
C32 C33 1.387(13) .
C32 C37 1.432(14) .
C33 C34 1.322(18) .
C33 H33 0.9300 .
C34 C35 1.33(2) .
C34 H34 0.9300 .
C35 C36 1.305(19) .
C35 H35 0.9300 .
C36 C37 1.313(18) .
C36 H36 0.9300 .
C37 H37 0.9300 .
S41 C42 1.744(9) .
S43 C42 1.717(8) .
C42 N44 1.315(11) .
N44 C61 1.453(11) .
N44 C51 1.505(12) .
C51 C52 1.499(14) .
C51 H51A 0.9700 .
C51 H51B 0.9700 .
C52 C53 1.410(18) .
C52 S56 1.652(12) .
C53 C54 1.26(3) .
C53 H53 0.9300 .
C54 C55 1.30(3) .
C54 H54 0.9300 .
C55 S56 1.71(2) .
C55 H55 0.9300 .
C61 C62 1.545(13) .
C61 H61A 0.9700 .
C61 H61B 0.9700 .
C62 C67 1.369(16) .
C62 C63 1.408(15) .
C63 C64 1.389(19) .
C63 H63 0.9300 .
C64 C65 1.38(2) .
C64 H64 0.9300 .
C65 C66 1.281(19) .
C65 H65 0.9300 .
C66 C67 1.312(17) .
C66 H66 0.9300 .
C67 H67 0.9300 .
N74 C72 1.340(11) .
N74 C91 1.462(11) .
N74 C81 1.492(12) .
S71 C72 1.762(10) .
S71 Ag2 2.548(3) 2_666
S73 C72 1.685(10) .
C81 C82 1.545(11) .
C81 H81A 0.9700 .
C81 H81B 0.9700 .
C82 C83 1.3900 .
C82 C87 1.3900 .
C83 C84 1.3900 .
C83 H83 0.9300 .
C84 C85 1.3900 .
C84 H84 0.9300 .
C85 C86 1.3900 .
C85 H85 0.9300 .
C86 C87 1.3900 .
C86 H86 0.9300 .
C87 H87 0.9300 .
C91 C92 1.585(13) .
C91 H91A 0.9700 .
C91 H91B 0.9700 .
C92 C96 1.380(15) .
C92 S93 1.667(12) .
S93 C94 1.631(19) .
C94 C95 1.38(3) .
C94 H94 0.9300 .
C95 C96 1.54(3) .
C95 H95 0.9300 .
C96 H96 0.9300 .
C1 Cl2 1.721(17) .
C1 Cl1 1.736(17) .
C1 H1A 0.9700 .
C1 H1B 0.9700 .
